data_1100461
loop_
_publ_author_name
'Bolm, Carsten'
'M\"uller, Peter'
'Harms, Klaus'

_publ_section_title
;
 Sulfoximine--Titanium Reagents in Enantioselective Trimethylsilylcyanations
 of Aldehydes
;
_journal_coden_ASTM ACHSE7
_journal_name_full 'Acta Chemica Scandinavica'
_journal_page_first 305
_journal_page_last 315
_journal_paper_doi 10.3891/acta.chem.scand.50-0305
_journal_volume 50
_journal_year 1996
_chemical_formula_sum 'C10 H15 N O2 S'
_space_group_IT_number 4
_symmetry_cell_setting monoclinic
_symmetry_space_group_name_Hall 'P 2yb'
_symmetry_space_group_name_H-M 'P 1 21 1'
_cell_angle_alpha 90
_cell_angle_beta 97.49(3)
_cell_angle_gamma 90
_cell_formula_units_Z 2
_cell_length_a 6.820(1)
_cell_length_b 6.494(1)
_cell_length_c 12.471(2)
_cod_original_sg_symbol_H-M 'P 21'
_cod_original_formula_sum 'C10 H15 N1 O2 S1'
_cod_database_code 1100461

loop_
_symmetry_equiv_pos_site_id
_symmetry_equiv_pos_as_xyz
1 x,y,z
2 -x,1/2+y,-z

loop_
_atom_site_label
_atom_site_type_symbol
_atom_site_fract_x
_atom_site_fract_y
_atom_site_fract_z
S1 S 1.00390(6) 0.55074(8) 0.66093(3)
O1 O 1.0053(3) 0.7664(2) 0.63013(12)
N1 N 1.1170(3) 0.3918(4) 0.6034(2)
H1 H 1.0697(36) 0.3816(41) 0.5502(19)
O2 O 1.2232(3) 0.1745(3) 0.7801(2)
H2 H 1.1979(49) 0.2025(47) 0.7161(27)
C1 C 1.1143(3) 0.5271(4) 0.79653(13)
C2 C 1.1107(4) 0.7005(3) 0.8615(2)
H3 H 1.0541(4) 0.8218(3) 0.8325(2)
C3 C 1.1908(4) 0.6934(4) 0.9691(2)
H4 H 1.1876(4) 0.8085(4) 1.0131(2)
C4 C 1.2756(4) 0.5126(4) 1.0097(2)
H5 H 1.3290(4) 0.5063(4) 1.0821(2)
C5 C 1.2830(4) 0.3435(4) 0.9466(2)
H6 H 1.3410(4) 0.2235(4) 0.9766(2)
C6 C 1.2054(3) 0.3462(4) 0.8379(2)
C7 C 0.7429(3) 0.4815(3) 0.6587(2)
C8 C 0.7294(4) 0.2632(4) 0.6999(2)
H7 H 0.7880(28) 0.1704(6) 0.6533(10)
H8 H 0.5931(4) 0.2272(11) 0.7008(16)
H9 H 0.7987(27) 0.2537(9) 0.7719(7)
C9 C 0.6528(4) 0.4953(4) 0.5396(2)
H10 H 0.6781(25) 0.6293(11) 0.5119(5)
H11 H 0.5126(6) 0.4731(30) 0.5338(3)
H12 H 0.7112(22) 0.3922(21) 0.4986(3)
C10 C 0.6446(4) 0.6327(5) 0.7269(2)
H13 H 0.5052(6) 0.6055(21) 0.7196(14)
H14 H 0.6664(26) 0.7705(5) 0.7031(11)
H15 H 0.7000(22) 0.6182(23) 0.8014(3)

loop_
_atom_type_symbol
_atom_type_radius_bond
C 0.68
H 0.23
N 0.68
O 0.68
S 1.02
